data_7034050
loop_
_publ_author_name
'Liang, Yen-Peng'
'He, Yun-Jui'
'Lee, Yin-Hsuan'
'Chan, Yi-Tsu'

_publ_section_title
;
 Self-assembly of triangular metallomacrocycles using unsymmetrical
 bisterpyridine ligands: isomer differentiation via TWIM mass
 spectrometry.
;
_journal_issue 11
_journal_name_full 'Dalton transactions (Cambridge, England : 2003)'
_journal_page_first 5139
_journal_page_last 5145
_journal_paper_doi 10.1039/c4dt03055a
_journal_volume 44
_journal_year 2015
_chemical_formula_moiety 'C144 H96 N18 Zn3, 6(F6 P), 3(C4 H8 O), 3(C2 H3 N)'
_chemical_formula_sum 'C156 H120 F36 N18 O3 P6 Zn3'
_chemical_formula_weight 3360.62
_space_group_crystal_system trigonal
_space_group_IT_number 147
_space_group_name_Hall '-P 3'
_space_group_name_H-M_alt 'P -3'
_symmetry_space_group_name_Hall '-P 3'
_symmetry_space_group_name_H-M 'P -3'
_atom_sites_solution_hydrogens geom
_audit_creation_method SHELXL-2014/7
_audit_update_record
;
2015-01-26 deposited with the CCDC.
2015-02-03 downloaded from the CCDC.
;
_cell_angle_alpha 90
_cell_angle_beta 90
_cell_angle_gamma 120
_cell_formula_units_Z 2
_cell_length_a 32.7382(5)
_cell_length_b 32.7382(5)
_cell_length_c 9.1893(4)
_cell_measurement_reflns_used 3380
_cell_measurement_temperature 200(2)
_cell_measurement_theta_max 51.1790
_cell_measurement_theta_min 9.5620
_cell_volume 8529.5(4)
_computing_cell_refinement
; 
CrysAlisPro, Agilent Technologies, 
Version 1.171.37.31 (release 14-01-2014 CrysAlis171 .NET) 
(compiled Jan 14 2014,18:38:05) 
Empirical absorption correction using spherical harmonics, 
 implemented in SCALE3 ABSPACK scaling algorithm. 
;
_computing_data_collection
; 
CrysAlisPro, Agilent Technologies, 
Version 1.171.37.31 (release 14-01-2014 CrysAlis171 .NET) 
(compiled Jan 14 2014,18:38:05) 
Empirical absorption correction using spherical harmonics, 
 implemented in SCALE3 ABSPACK scaling algorithm. 
;
_computing_data_reduction
; 
CrysAlisPro, Agilent Technologies, 
Version 1.171.37.31 (release 14-01-2014 CrysAlis171 .NET) 
(compiled Jan 14 2014,18:38:05) 
Empirical absorption correction using spherical harmonics, 
 implemented in SCALE3 ABSPACK scaling algorithm. 
;
_computing_molecular_graphics SHELXTL
_computing_publication_material SHELXTL
_computing_structure_refinement 'SHELXL-2014/7 (Sheldrick, 2014)'
_computing_structure_solution 'SHELXS-97 (Sheldrick, 1990'
_diffrn_ambient_temperature 200(2)
_diffrn_measured_fraction_theta_full 0.989
_diffrn_measured_fraction_theta_max 0.989
_diffrn_measurement_device_type 'Oxford Diffraction Gemini A'
_diffrn_measurement_method CCD
_diffrn_radiation_type CuK\a
_diffrn_radiation_wavelength 1.54178
_diffrn_reflns_av_R_equivalents 0.0721
_diffrn_reflns_av_unetI/netI 0.1084
_diffrn_reflns_Laue_measured_fraction_full 0.989
_diffrn_reflns_Laue_measured_fraction_max 0.989
_diffrn_reflns_limit_h_max 34
_diffrn_reflns_limit_h_min -39
_diffrn_reflns_limit_k_max 36
_diffrn_reflns_limit_k_min -28
_diffrn_reflns_limit_l_max 11
_diffrn_reflns_limit_l_min -8
_diffrn_reflns_number 22133
_diffrn_reflns_point_group_measured_fraction_full 0.989
_diffrn_reflns_point_group_measured_fraction_max 0.989
_diffrn_reflns_theta_full 67.679
_diffrn_reflns_theta_max 67.981
_diffrn_reflns_theta_min 9.587
_exptl_absorpt_coefficient_mu 1.834
_exptl_absorpt_correction_T_max 1.00000
_exptl_absorpt_correction_T_min 0.90111
_exptl_absorpt_correction_type multi-scan
_exptl_absorpt_process_details
; 
CrysAlisPro, Agilent Technologies, 
Version 1.171.37.31 (release 14-01-2014 CrysAlis171 .NET) 
(compiled Jan 14 2014,18:38:05) 
Empirical absorption correction using spherical harmonics, 
 implemented in SCALE3 ABSPACK scaling algorithm. 
;
_exptl_crystal_density_diffrn 1.309
_exptl_crystal_description Acicular
_exptl_crystal_F_000 3420
_exptl_crystal_size_max 0.25
_exptl_crystal_size_mid 0.20
_exptl_crystal_size_min 0.15
_refine_diff_density_max 0.619
_refine_diff_density_min -0.535
_refine_diff_density_rms 0.072
_refine_ls_extinction_method none
_refine_ls_goodness_of_fit_ref 1.175
_refine_ls_hydrogen_treatment constr
_refine_ls_matrix_type full
_refine_ls_number_parameters 760
_refine_ls_number_reflns 10236
_refine_ls_number_restraints 284
_refine_ls_restrained_S_all 1.248
_refine_ls_R_factor_all 0.2105
_refine_ls_R_factor_gt 0.0947
_refine_ls_shift/su_max 0.024
_refine_ls_shift/su_mean 0.001
_refine_ls_structure_factor_coef Fsqd
_refine_ls_weighting_details 'w=1/[\s^2^(Fo^2^)+(0.1000P)^2^] where P=(Fo^2^+2Fc^2^)/3'
_refine_ls_weighting_scheme calc
_refine_ls_wR_factor_gt 0.2265
_refine_ls_wR_factor_ref 0.2862
_reflns_Friedel_coverage 0.000
_reflns_number_gt 3853
_reflns_number_total 10236
_reflns_threshold_expression 'I > 2\s(I)'
_cod_data_source_file c4dt03055a2.cif
_cod_data_source_block ic16714_sq
_cod_depositor_comments 'Adding full bibliography for 7034050.cif.'
_cod_original_cell_volume 8529.5(5)
_cod_database_code 7034050
_shelx_shelxl_version_number 2014/7
_shelx_space_group_comment
; 
The symmetry employed for this shelxl refinement is uniquely defined 
by the following loop, which should always be used as a source of 
symmetry information in preference to the above space-group names. 
They are only intended as comments. 
;

loop_
_space_group_symop_operation_xyz
'x, y, z'
'-y, x-y, z'
'-x+y, -x, z'
'-x, -y, -z'
'y, -x+y, -z'
'x-y, x, -z'

loop_
_atom_site_label
_atom_site_type_symbol
_atom_site_fract_x
_atom_site_fract_y
_atom_site_fract_z
_atom_site_U_iso_or_equiv
_atom_site_adp_type
_atom_site_occupancy
_atom_site_site_symmetry_order
_atom_site_calc_flag
_atom_site_refinement_flags_posn
_atom_site_refinement_flags_adp
_atom_site_refinement_flags_occupancy
_atom_site_disorder_assembly
_atom_site_disorder_group
Zn1 Zn 0.11267(4) 0.41037(3) 0.13365(12) 0.0902(4) Uani 1 1 d . . . . .
N1 N 0.0469(2) 0.3585(2) 0.2404(7) 0.0887(17) Uani 1 1 d . . . . .
N2 N 0.11603(19) 0.34921(18) 0.1350(6) 0.0741(15) Uani 1 1 d . . . . .
N3 N 0.1798(2) 0.43087(19) 0.0320(7) 0.0897(18) Uani 1 1 d . . . . .
N4 N 0.5546(2) 0.6970(2) 0.3413(7) 0.0937(19) Uani 1 1 d . . . . .
N5 N 0.5306(2) 0.6352(2) 0.1281(8) 0.0964(19) Uani 1 1 d . . . . .
N6 N 0.5928(2) 0.67361(19) -0.0760(7) 0.0853(17) Uani 1 1 d . . . . .
C1 C 0.0122(3) 0.3652(3) 0.2891(10) 0.100(3) Uani 1 1 d . . . . .
H1A H 0.0162 0.3960 0.2836 0.120 Uiso 1 1 calc R U . . .
C2 C -0.0280(3) 0.3303(4) 0.3455(10) 0.112(3) Uani 1 1 d . . . . .
H2A H -0.0527 0.3359 0.3735 0.134 Uiso 1 1 calc R U . . .
C3 C -0.0331(3) 0.2863(4) 0.3622(9) 0.110(3) Uani 1 1 d . . . . .
H3A H -0.0611 0.2616 0.4043 0.133 Uiso 1 1 calc R U . . .
C4 C 0.0027(3) 0.2776(3) 0.3176(9) 0.094(2) Uani 1 1 d . . . . .
H4A H -0.0001 0.2475 0.3287 0.113 Uiso 1 1 calc R U . . .
C5 C 0.0423(2) 0.3152(3) 0.2564(8) 0.082(2) Uani 1 1 d . . . . .
C6 C 0.0818(2) 0.3100(2) 0.1952(8) 0.0740(19) Uani 1 1 d . . . . .
C7 C 0.0836(2) 0.2686(2) 0.1989(8) 0.0761(19) Uani 1 1 d . . . . .
H7A H 0.0594 0.2415 0.2464 0.091 Uiso 1 1 calc R U . . .
C8 C 0.1209(2) 0.2671(2) 0.1326(8) 0.077(2) Uani 1 1 d . . . . .
C9 C 0.1549(2) 0.3078(2) 0.0616(8) 0.0774(19) Uani 1 1 d . . . . .
H9A H 0.1793 0.3073 0.0075 0.093 Uiso 1 1 calc R U . . .
C10 C 0.1526(2) 0.3492(2) 0.0707(8) 0.0785(19) Uani 1 1 d . . . . .
C11 C 0.1893(2) 0.3952(2) 0.0116(8) 0.080(2) Uani 1 1 d . . . . .
C12 C 0.2295(3) 0.4020(2) -0.0535(9) 0.098(2) Uani 1 1 d . . . . .
H12A H 0.2353 0.3765 -0.0651 0.117 Uiso 1 1 calc R U . . .
C13 C 0.2621(3) 0.4472(3) -0.1032(10) 0.114(3) Uani 1 1 d . . . . .
H13A H 0.2905 0.4533 -0.1495 0.137 Uiso 1 1 calc R U . . .
C14 C 0.2514(4) 0.4830(3) -0.0824(11) 0.116(3) Uani 1 1 d . . . . .
H14A H 0.2728 0.5140 -0.1157 0.140 Uiso 1 1 calc R U . . .
C15 C 0.2107(3) 0.4742(3) -0.0148(10) 0.102(3) Uani 1 1 d . . . . .
H15A H 0.2042 0.4991 -0.0009 0.123 Uiso 1 1 calc R U . . .
C16 C 0.1232(2) 0.2228(2) 0.1346(8) 0.0764(19) Uani 1 1 d . . . . .
C17 C 0.0818(2) 0.1805(2) 0.1246(9) 0.090(2) Uani 1 1 d . . . . .
H17A H 0.0530 0.1807 0.1161 0.108 Uiso 1 1 calc R U . . .
C18 C 0.0807(3) 0.1379(2) 0.1263(9) 0.098(3) Uani 1 1 d . . . . .
H18A H 0.0514 0.1093 0.1200 0.118 Uiso 1 1 calc R U . . .
C19 C 0.1223(3) 0.1372(2) 0.1373(10) 0.104(3) Uani 1 1 d . . . . .
H19A H 0.1220 0.1081 0.1380 0.125 Uiso 1 1 calc R U . . .
C20 C 0.1645(2) 0.1794(2) 0.1473(8) 0.089(2) Uani 1 1 d . . . . .
H20A H 0.1933 0.1789 0.1532 0.106 Uiso 1 1 calc R U . . .
C21 C 0.1657(2) 0.2227(2) 0.1489(8) 0.0753(19) Uani 1 1 d . . . . .
C22 C 0.2122(2) 0.2669(2) 0.1627(8) 0.0695(18) Uani 1 1 d . . . . .
C23 C 0.2458(2) 0.2782(2) 0.0549(9) 0.084(2) Uani 1 1 d . . . . .
H23A H 0.2413 0.2558 -0.0181 0.101 Uiso 1 1 calc R U . . .
C24 C 0.2863(2) 0.3227(2) 0.0539(9) 0.092(2) Uani 1 1 d . . . . .
H24A H 0.3090 0.3303 -0.0209 0.110 Uiso 1 1 calc R U . . .
C25 C 0.2940(2) 0.3559(2) 0.1593(9) 0.083(2) Uani 1 1 d . . . . .
C26 C 0.2616(2) 0.3428(2) 0.2704(8) 0.084(2) Uani 1 1 d . . . . .
H26A H 0.2669 0.3643 0.3473 0.101 Uiso 1 1 calc R U . . .
C27 C 0.2214(2) 0.2988(2) 0.2716(9) 0.081(2) Uani 1 1 d . . . . .
H27A H 0.1997 0.2905 0.3499 0.097 Uiso 1 1 calc R U . . .
C28 C 0.3356(3) 0.4041(3) 0.1502(10) 0.094(2) Uani 1 1 d . . . . .
C29 C 0.3639(3) 0.4206(3) 0.0441(12) 0.149(4) Uani 1 1 d . . . . .
H29A H 0.3585 0.4006 -0.0372 0.179 Uiso 1 1 calc R U . . .
C30 C 0.4027(3) 0.4665(3) 0.0385(11) 0.137(4) Uani 1 1 d D . . . .
H30A H 0.4215 0.4752 -0.0470 0.165 Uiso 1 1 calc R U . . .
C31 C 0.4143(3) 0.4961(3) 0.1338(11) 0.116(2) Uani 1 1 d . U . . .
C32 C 0.3952(5) 0.4745(5) 0.2645(16) 0.118(3) Uani 0.549(9) 1 d D U P A 1
H32 H 0.4081 0.4932 0.3495 0.142 Uiso 0.549(9) 1 calc DR U P A 1
C33 C 0.3589(5) 0.4280(5) 0.286(2) 0.109(4) Uani 0.549(9) 1 d . U P A 1
H33A H 0.3503 0.4133 0.3788 0.131 Uiso 0.549(9) 1 calc R U P A 1
C32' C 0.3669(6) 0.4899(6) 0.184(2) 0.106(3) Uani 0.451(9) 1 d . U P A 2
H32B H 0.3630 0.5163 0.2032 0.127 Uiso 0.451(9) 1 calc R U P A 2
C33' C 0.3295(6) 0.4434(6) 0.202(2) 0.105(4) Uani 0.451(9) 1 d . U P A 2
H33B H 0.3008 0.4373 0.2463 0.126 Uiso 0.451(9) 1 calc R U P A 2
C34 C 0.4547(3) 0.5449(3) 0.1331(11) 0.115(3) Uani 1 1 d . U . . .
C35 C 0.4629(3) 0.5747(3) 0.2494(11) 0.114(3) Uani 1 1 d . . . . .
H35A H 0.4421 0.5641 0.3305 0.137 Uiso 1 1 calc R U . . .
C36 C 0.5020(3) 0.6208(3) 0.2481(10) 0.102(3) Uani 1 1 d . . . . .
C37 C 0.5147(3) 0.6557(3) 0.3658(10) 0.095(2) Uani 1 1 d . . . . .
C38 C 0.4896(3) 0.6463(3) 0.4913(11) 0.116(3) Uani 1 1 d . . . . .
H38A H 0.4615 0.6169 0.5047 0.140 Uiso 1 1 calc R U . . .
C39 C 0.5057(3) 0.6799(4) 0.5976(11) 0.127(3) Uani 1 1 d . . . . .
H39A H 0.4893 0.6740 0.6874 0.152 Uiso 1 1 calc R U . . .
C40 C 0.5462(3) 0.7226(3) 0.5725(12) 0.124(3) Uani 1 1 d . . . . .
H40A H 0.5578 0.7471 0.6430 0.148 Uiso 1 1 calc R U . . .
C41 C 0.5692(3) 0.7285(3) 0.4432(12) 0.112(3) Uani 1 1 d . . . . .
H41A H 0.5975 0.7575 0.4270 0.135 Uiso 1 1 calc R U . . .
C42 C 0.4857(3) 0.5615(3) 0.0140(10) 0.114(3) Uani 1 1 d . . . . .
H42A H 0.4812 0.5412 -0.0659 0.137 Uiso 1 1 calc R U . . .
C43 C 0.5227(3) 0.6071(3) 0.0135(10) 0.096(2) Uani 1 1 d . . . . .
C44 C 0.5564(3) 0.6297(3) -0.1034(10) 0.090(2) Uani 1 1 d . . . . .
C45 C 0.5526(3) 0.6085(3) -0.2327(12) 0.110(3) Uani 1 1 d . . . . .
H45A H 0.5272 0.5773 -0.2477 0.132 Uiso 1 1 calc R U . . .
C46 C 0.5845(3) 0.6307(3) -0.3435(10) 0.117(3) Uani 1 1 d . . . . .
H46A H 0.5814 0.6160 -0.4351 0.140 Uiso 1 1 calc R U . . .
C47 C 0.6222(3) 0.6767(3) -0.3139(11) 0.102(3) Uani 1 1 d . . . . .
H47A H 0.6452 0.6938 -0.3862 0.122 Uiso 1 1 calc R U . . .
C48 C 0.6250(3) 0.6962(3) -0.1786(10) 0.088(2) Uani 1 1 d . . . . .
H48A H 0.6506 0.7268 -0.1582 0.105 Uiso 1 1 calc R U . . .
P1 P 0.30679(9) 0.17081(8) 0.3804(3) 0.1108(8) Uani 1 1 d D . . . .
F1 F 0.26232(18) 0.13846(19) 0.4771(6) 0.157(2) Uani 1 1 d D U . . .
F2 F 0.35224(18) 0.20313(17) 0.2889(6) 0.1372(18) Uani 1 1 d D U . . .
F3 F 0.3138(2) 0.21658(18) 0.4588(6) 0.159(2) Uani 1 1 d D U . . .
F4 F 0.2764(2) 0.1750(2) 0.2615(6) 0.153(2) Uani 1 1 d D U . . .
F5 F 0.3019(2) 0.12621(16) 0.3030(7) 0.159(2) Uani 1 1 d D U . . .
F6 F 0.3390(2) 0.16582(19) 0.4975(7) 0.175(3) Uani 1 1 d D U . . .
P2 P 0.0000 0.0000 0.0000 0.201(5) Uani 1 6 d S T P B 1
F7 F -0.0197(3) 0.0245(3) 0.1028(13) 0.273(5) Uani 1 1 d . . . B 1
P3 P 0.3922(4) 0.6145(4) 0.9089(17) 0.275(6) Uani 0.5 1 d D . P . .
F8 F 0.3523(8) 0.6203(9) 0.985(3) 0.364(13) Uani 0.5 1 d D U P . .
F9 F 0.4283(8) 0.6092(8) 0.826(3) 0.355(13) Uani 0.5 1 d D U P . .
F10 F 0.4174(6) 0.6663(5) 0.857(2) 0.262(8) Uani 0.5 1 d D U P . .
F11 F 0.4235(8) 0.6286(7) 1.033(3) 0.346(13) Uani 0.5 1 d D U P . .
F12 F 0.3700(6) 0.5630(6) 0.962(2) 0.299(10) Uani 0.5 1 d D U P . .
F13 F 0.3560(9) 0.5954(9) 0.786(3) 0.365(13) Uani 0.5 1 d D U P . .
P4 P 0.4498(5) 0.4928(3) 0.5909(13) 0.282(10) Uani 0.3333 1 d D U P . .
F14 F 0.4936(7) 0.5348(5) 0.5203(15) 0.220(10) Uani 0.3333 1 d D U P . .
F15 F 0.3997(7) 0.4564(5) 0.630(3) 0.350(15) Uani 0.3333 1 d D U P . .
F16 F 0.4308(7) 0.5262(6) 0.638(2) 0.234(10) Uani 0.3333 1 d D U P . .
F17 F 0.4653(6) 0.4872(5) 0.7296(13) 0.128(5) Uani 0.3333 1 d D U P . .
F18 F 0.4648(9) 0.4529(7) 0.592(3) 0.279(11) Uani 0.3333 1 d D U P . .
F19 F 0.4472(9) 0.4807(8) 0.4279(18) 0.346(16) Uani 0.3333 1 d D U P . .
O1 O -0.0101(2) 0.1733(2) 0.3151(9) 0.123(2) Uani 1 1 d . . . . .
C49 C -0.0103(4) 0.1639(4) 0.4575(17) 0.158(4) Uani 1 1 d . . . . .
H49A H -0.0257 0.1783 0.5137 0.189 Uiso 1 1 calc R U . . .
H49B H 0.0224 0.1770 0.4935 0.189 Uiso 1 1 calc R U . . .
C50 C -0.0362(6) 0.1131(5) 0.4748(17) 0.205(6) Uani 1 1 d . . . . .
H50A H -0.0145 0.1016 0.5033 0.246 Uiso 1 1 calc R U . . .
H50B H -0.0606 0.1039 0.5510 0.246 Uiso 1 1 calc R U . . .
C51 C -0.0573(5) 0.0938(5) 0.3394(16) 0.170(5) Uani 1 1 d . . . . .
H51A H -0.0917 0.0726 0.3503 0.204 Uiso 1 1 calc R U . . .
H51B H -0.0435 0.0758 0.2958 0.204 Uiso 1 1 calc R U . . .
C52 C -0.0473(4) 0.1344(4) 0.2504(13) 0.140(4) Uani 1 1 d . . . . .
H52A H -0.0387 0.1302 0.1504 0.168 Uiso 1 1 calc R U . . .
H52B H -0.0753 0.1383 0.2453 0.168 Uiso 1 1 calc R U . . .

loop_
_atom_site_aniso_label
_atom_site_aniso_U_11
_atom_site_aniso_U_22
_atom_site_aniso_U_33
_atom_site_aniso_U_23
_atom_site_aniso_U_13
_atom_site_aniso_U_12
Zn1 0.0929(7) 0.0656(6) 0.1254(9) -0.0105(6) -0.0157(6) 0.0495(5)
N1 0.084(4) 0.077(4) 0.116(5) -0.013(4) -0.011(4) 0.049(3)
N2 0.064(3) 0.059(3) 0.102(4) -0.003(3) 0.000(3) 0.033(3)
N3 0.084(4) 0.055(3) 0.128(5) -0.003(3) -0.014(4) 0.033(3)
N4 0.070(4) 0.065(4) 0.122(5) -0.016(4) 0.012(4) 0.016(3)
N5 0.069(4) 0.068(4) 0.128(6) -0.007(4) 0.012(4) 0.016(3)
N6 0.067(4) 0.059(3) 0.116(5) 0.002(3) 0.014(4) 0.021(3)
C1 0.088(6) 0.102(6) 0.127(7) -0.028(6) -0.018(5) 0.061(6)
C2 0.095(7) 0.127(8) 0.140(8) -0.029(7) -0.010(6) 0.076(6)
C3 0.085(6) 0.129(8) 0.111(7) -0.009(6) 0.010(5) 0.049(6)
C4 0.074(5) 0.097(6) 0.119(7) -0.009(5) 0.003(5) 0.049(5)
C5 0.068(4) 0.081(5) 0.097(6) -0.014(4) -0.013(4) 0.038(4)
C6 0.063(4) 0.067(4) 0.093(5) -0.002(4) -0.001(4) 0.033(4)
C7 0.066(4) 0.059(4) 0.102(6) 0.000(4) -0.002(4) 0.030(3)
C8 0.059(4) 0.050(4) 0.117(6) -0.002(4) -0.005(4) 0.024(3)
C9 0.064(4) 0.070(4) 0.106(6) -0.009(4) -0.005(4) 0.040(4)
C10 0.068(4) 0.057(4) 0.107(6) 0.000(4) -0.005(4) 0.028(3)
C11 0.064(4) 0.061(4) 0.108(6) 0.005(4) -0.006(4) 0.025(4)
C12 0.078(5) 0.062(5) 0.144(7) 0.011(5) 0.008(5) 0.028(4)
C13 0.083(5) 0.088(6) 0.156(8) 0.029(6) 0.011(5) 0.032(5)
C14 0.120(8) 0.060(5) 0.155(9) 0.019(5) -0.012(7) 0.035(5)
C15 0.081(5) 0.062(5) 0.152(8) 0.011(5) -0.005(5) 0.027(4)
C16 0.059(4) 0.047(4) 0.114(6) 0.000(4) 0.003(4) 0.020(3)
C17 0.064(4) 0.062(4) 0.140(7) -0.005(4) 0.000(4) 0.028(4)
C18 0.069(5) 0.060(4) 0.161(8) -0.013(5) 0.000(5) 0.028(4)
C19 0.090(6) 0.046(4) 0.172(8) 0.001(5) 0.005(5) 0.031(4)
C20 0.073(5) 0.064(4) 0.132(7) 0.008(4) 0.012(4) 0.037(4)
C21 0.064(4) 0.050(4) 0.109(6) 0.003(4) 0.005(4) 0.027(3)
C22 0.062(4) 0.051(4) 0.098(5) -0.002(4) 0.006(4) 0.029(3)
C23 0.068(4) 0.053(4) 0.124(6) -0.008(4) 0.012(4) 0.024(3)
C24 0.063(4) 0.069(5) 0.134(7) -0.001(5) 0.017(4) 0.027(4)
C25 0.069(4) 0.064(4) 0.106(6) 0.000(4) 0.009(4) 0.025(4)
C26 0.069(4) 0.068(4) 0.105(6) -0.004(4) 0.003(4) 0.027(4)
C27 0.062(4) 0.064(4) 0.110(6) 0.012(4) 0.007(4) 0.026(4)
C28 0.073(5) 0.063(4) 0.123(7) 0.001(5) 0.018(5) 0.016(4)
C29 0.120(7) 0.084(6) 0.149(9) -0.034(6) 0.052(7) -0.020(6)
C30 0.117(7) 0.092(6) 0.138(8) -0.018(6) 0.045(6) 0.004(6)
C31 0.094(4) 0.074(4) 0.135(5) -0.012(4) 0.031(4) 0.009(3)
C32 0.101(5) 0.074(5) 0.137(6) -0.010(5) 0.021(5) 0.012(4)
C33 0.093(6) 0.072(5) 0.131(7) 0.000(5) 0.017(5) 0.018(5)
C32' 0.091(5) 0.071(5) 0.136(6) -0.009(5) 0.019(5) 0.024(4)
C33' 0.087(6) 0.070(5) 0.132(7) -0.005(5) 0.019(6) 0.020(5)
C34 0.098(5) 0.069(4) 0.134(6) -0.015(4) 0.028(5) 0.010(4)
C35 0.091(6) 0.068(5) 0.143(8) 0.004(5) 0.034(5) 0.009(4)
C36 0.083(5) 0.080(5) 0.120(7) -0.009(5) 0.020(5) 0.023(4)
C37 0.085(5) 0.074(5) 0.101(6) -0.014(5) 0.011(5) 0.021(4)
C38 0.098(6) 0.094(6) 0.117(7) -0.014(6) 0.029(6) 0.018(5)
C39 0.100(7) 0.115(7) 0.132(8) -0.017(7) 0.032(6) 0.028(6)
C40 0.101(7) 0.113(7) 0.132(9) -0.034(6) 0.005(6) 0.035(6)
C41 0.086(6) 0.078(6) 0.144(8) -0.021(6) 0.021(6) 0.021(5)
C42 0.094(6) 0.068(5) 0.137(8) -0.016(5) 0.033(6) 0.008(4)
C43 0.080(5) 0.071(5) 0.113(7) -0.019(5) 0.016(5) 0.019(4)
C44 0.082(5) 0.070(5) 0.099(6) -0.013(5) 0.012(5) 0.024(4)
C45 0.085(6) 0.074(5) 0.134(8) 0.013(6) 0.029(6) 0.012(4)
C46 0.117(7) 0.097(6) 0.119(7) -0.010(6) 0.005(6) 0.041(6)
C47 0.091(6) 0.077(5) 0.124(7) 0.022(5) 0.030(5) 0.033(5)
C48 0.081(5) 0.069(5) 0.112(7) 0.004(5) 0.012(5) 0.037(4)
P1 0.1123(18) 0.0765(15) 0.125(2) 0.0026(14) 0.0016(17) 0.0334(13)
F1 0.121(4) 0.125(4) 0.155(5) 0.008(4) 0.021(4) 0.010(3)
F2 0.131(4) 0.102(3) 0.158(5) 0.018(3) 0.038(3) 0.042(3)
F3 0.183(5) 0.096(4) 0.161(5) -0.009(3) 0.041(4) 0.042(4)
F4 0.166(5) 0.157(5) 0.147(5) 0.005(4) -0.020(4) 0.090(4)
F5 0.159(5) 0.083(3) 0.226(6) -0.019(4) 0.008(4) 0.053(3)
F6 0.128(4) 0.125(4) 0.203(6) 0.054(4) -0.043(4) 0.013(3)
P2 0.113(3) 0.113(3) 0.377(16) 0.000 0.000 0.0565(17)
F7 0.172(7) 0.183(8) 0.486(17) -0.045(10) 0.048(10) 0.104(6)
P3 0.106(6) 0.258(14) 0.356(18) 0.058(13) 0.014(9) 0.011(8)
F8 0.22(2) 0.41(3) 0.39(3) 0.07(2) 0.06(2) 0.11(2)
F9 0.228(19) 0.31(2) 0.47(3) 0.21(2) 0.17(2) 0.096(18)
F10 0.167(13) 0.196(15) 0.34(2) 0.024(15) 0.023(14) 0.026(12)
F11 0.187(17) 0.219(19) 0.51(3) 0.06(2) -0.11(2) 0.010(14)
F12 0.122(11) 0.237(18) 0.42(3) 0.090(17) -0.006(14) 0.002(12)
F13 0.30(3) 0.33(3) 0.35(3) -0.01(2) -0.08(2) 0.07(2)
P4 0.42(2) 0.053(5) 0.209(13) -0.041(7) -0.106(14) -0.007(9)
F14 0.39(3) 0.070(10) 0.083(11) -0.010(8) -0.033(13) 0.024(14)
F15 0.34(2) 0.042(9) 0.47(3) 0.083(14) -0.14(2) -0.050(12)
F16 0.22(2) 0.143(15) 0.26(2) 0.115(15) 0.063(17) 0.030(14)
F17 0.198(15) 0.143(13) 0.063(8) 0.021(8) 0.014(9) 0.101(12)
F18 0.28(3) 0.130(16) 0.30(2) 0.043(16) -0.07(2) 0.008(16)
F19 0.61(4) 0.154(18) 0.26(2) -0.090(15) -0.13(2) 0.18(3)
O1 0.110(5) 0.105(5) 0.133(6) 0.010(5) 0.007(5) 0.040(4)
C49 0.122(9) 0.103(9) 0.216(15) -0.008(9) -0.027(10) 0.033(7)
C50 0.244(17) 0.139(12) 0.178(14) 0.026(10) -0.039(12) 0.055(11)
C51 0.174(12) 0.126(10) 0.167(12) -0.014(10) -0.024(10) 0.044(9)
C52 0.100(7) 0.133(9) 0.157(10) 0.003(9) 0.002(7) 0.036(7)

loop_
_atom_type_symbol
_atom_type_description
_atom_type_scat_dispersion_real
_atom_type_scat_dispersion_imag
_atom_type_scat_source
C C 0.0181 0.0091 'International Tables Vol C Tables 4.2.6.8 and 6.1.1.4'
H H 0.0000 0.0000 'International Tables Vol C Tables 4.2.6.8 and 6.1.1.4'
N N 0.0311 0.0180 'International Tables Vol C Tables 4.2.6.8 and 6.1.1.4'
O O 0.0492 0.0322 'International Tables Vol C Tables 4.2.6.8 and 6.1.1.4'
F F 0.0727 0.0534 'International Tables Vol C Tables 4.2.6.8 and 6.1.1.4'
P P 0.2955 0.4335 'International Tables Vol C Tables 4.2.6.8 and 6.1.1.4'
Zn Zn -1.5491 0.6778 'International Tables Vol C Tables 4.2.6.8 and 6.1.1.4'

loop_
_geom_angle_atom_site_label_1
_geom_angle_atom_site_label_2
_geom_angle_atom_site_label_3
_geom_angle
_geom_angle_site_symmetry_1
_geom_angle_site_symmetry_3
N2 Zn1 N5 176.2(2) . 3_565
N2 Zn1 N3 76.4(2) . .
N5 Zn1 N3 106.4(2) 3_565 .
N2 Zn1 N6 102.5(2) . 3_565
N5 Zn1 N6 75.0(3) 3_565 3_565
N3 Zn1 N6 91.2(2) . 3_565
N2 Zn1 N4 106.2(2) . 3_565
N5 Zn1 N4 76.4(3) 3_565 3_565
N3 Zn1 N4 95.6(2) . 3_565
N6 Zn1 N4 151.3(2) 3_565 3_565
N2 Zn1 N1 75.7(2) . .
N5 Zn1 N1 101.5(2) 3_565 .
N3 Zn1 N1 152.1(2) . .
N6 Zn1 N1 95.6(2) 3_565 .
N4 Zn1 N1 91.3(2) 3_565 .
C1 N1 C5 118.4(7) . .
C1 N1 Zn1 127.3(6) . .
C5 N1 Zn1 114.3(5) . .
C6 N2 C10 120.4(5) . .
C6 N2 Zn1 120.8(4) . .
C10 N2 Zn1 118.8(4) . .
C15 N3 C11 119.4(7) . .
C15 N3 Zn1 125.4(5) . .
C11 N3 Zn1 115.1(5) . .
C41 N4 C37 117.6(7) . .
C41 N4 Zn1 126.7(6) . 2_665
C37 N4 Zn1 115.6(5) . 2_665
C43 N5 C36 122.3(6) . .
C43 N5 Zn1 120.3(5) . 2_665
C36 N5 Zn1 117.3(5) . 2_665
C48 N6 C44 119.4(7) . .
C48 N6 Zn1 125.8(5) . 2_665
C44 N6 Zn1 114.7(5) . 2_665
N1 C1 C2 122.7(8) . .
C1 C2 C3 119.2(8) . .
C2 C3 C4 120.5(9) . .
C5 C4 C3 116.4(8) . .
N1 C5 C4 122.6(7) . .
N1 C5 C6 115.3(6) . .
C4 C5 C6 121.9(7) . .
N2 C6 C7 121.7(6) . .
N2 C6 C5 113.9(6) . .
C7 C6 C5 124.4(6) . .
C6 C7 C8 119.5(6) . .
C7 C8 C9 117.6(6) . .
C7 C8 C16 120.2(6) . .
C9 C8 C16 122.1(6) . .
C10 C9 C8 119.7(6) . .
N2 C10 C9 120.6(6) . .
N2 C10 C11 115.6(6) . .
C9 C10 C11 123.8(7) . .
C12 C11 N3 122.5(6) . .
C12 C11 C10 123.6(7) . .
N3 C11 C10 113.9(6) . .
C11 C12 C13 118.7(7) . .
C14 C13 C12 117.8(8) . .
C15 C14 C13 120.9(8) . .
N3 C15 C14 120.7(8) . .
C17 C16 C21 119.2(6) . .
C17 C16 C8 118.4(6) . .
C21 C16 C8 122.4(5) . .
C18 C17 C16 122.2(7) . .
C17 C18 C19 119.5(7) . .
C18 C19 C20 119.4(6) . .
C19 C20 C21 121.3(7) . .
C16 C21 C20 118.5(6) . .
C16 C21 C22 122.8(5) . .
C20 C21 C22 118.7(6) . .
C27 C22 C23 118.5(6) . .
C27 C22 C21 122.0(6) . .
C23 C22 C21 119.2(6) . .
C22 C23 C24 119.8(7) . .
C25 C24 C23 121.5(7) . .
C26 C25 C24 117.7(6) . .
C26 C25 C28 121.8(7) . .
C24 C25 C28 120.5(7) . .
C25 C26 C27 120.9(7) . .
C22 C27 C26 121.4(7) . .
C29 C28 C33 110.6(9) . .
C29 C28 C33' 105.3(10) . .
C29 C28 C25 125.8(8) . .
C33 C28 C25 118.4(9) . .
C33' C28 C25 117.1(9) . .
C28 C29 C30 124.4(9) . .
C31 C30 C29 125.6(9) . .
C30 C31 C32 109.7(9) . .
C30 C31 C34 127.7(9) . .
C32 C31 C34 119.3(10) . .
C30 C31 C32' 102.8(10) . .
C34 C31 C32' 116.4(10) . .
C31 C32 C33 127.0(13) . .
C32 C33 C28 113.2(13) . .
C33' C32' C31 117.0(15) . .
C32' C33' C28 118.8(15) . .
C35 C34 C42 118.9(7) . .
C35 C34 C31 120.8(8) . .
C42 C34 C31 120.2(8) . .
C34 C35 C36 120.1(8) . .
N5 C36 C35 118.4(8) . .
N5 C36 C37 116.3(7) . .
C35 C36 C37 125.3(8) . .
N4 C37 C38 122.9(7) . .
N4 C37 C36 114.2(7) . .
C38 C37 C36 122.8(8) . .
C37 C38 C39 118.6(8) . .
C38 C39 C40 118.9(9) . .
C41 C40 C39 118.0(9) . .
N4 C41 C40 124.0(8) . .
C43 C42 C34 119.7(8) . .
N5 C43 C42 120.5(8) . .
N5 C43 C44 113.4(7) . .
C42 C43 C44 126.2(8) . .
C45 C44 N6 121.1(7) . .
C45 C44 C43 122.5(7) . .
N6 C44 C43 116.4(7) . .
C44 C45 C46 121.8(8) . .
C45 C46 C47 116.6(8) . .
C48 C47 C46 119.1(8) . .
N6 C48 C47 122.0(7) . .
F4 P1 F5 89.5(3) . .
F4 P1 F2 89.8(3) . .
F5 P1 F2 90.3(3) . .
F4 P1 F6 177.6(4) . .
F5 P1 F6 88.6(4) . .
F2 P1 F6 88.7(3) . .
F4 P1 F3 91.9(4) . .
F5 P1 F3 177.9(4) . .
F2 P1 F3 88.0(3) . .
F6 P1 F3 90.0(4) . .
F4 P1 F1 92.2(4) . .
F5 P1 F1 90.0(3) . .
F2 P1 F1 177.9(4) . .
F6 P1 F1 89.3(3) . .
F3 P1 F1 91.6(3) . .
F7 P2 F7 92.4(6) . 6
F7 P2 F7 87.6(6) . 3
F7 P2 F7 180.0(10) 6 3
F7 P2 F7 180.0 . 4
F7 P2 F7 87.6(6) 6 4
F7 P2 F7 92.4(6) 3 4
F7 P2 F7 92.4(6) . 5
F7 P2 F7 87.6(6) 6 5
F7 P2 F7 92.4(6) 3 5
F7 P2 F7 87.6(6) 4 5
F7 P2 F7 87.6(6) . 2
F7 P2 F7 92.4(6) 6 2
F7 P2 F7 87.6(6) 3 2
F7 P2 F7 92.4(6) 4 2
F7 P2 F7 180.0(11) 5 2
F11 P3 F9 87.9(12) . .
F11 P3 F13 174.5(14) . .
F9 P3 F13 94.3(15) . .
F11 P3 F10 89.4(11) . .
F9 P3 F10 87.1(10) . .
F13 P3 F10 95.8(13) . .
F11 P3 F12 88.2(12) . .
F9 P3 F12 90.2(12) . .
F13 P3 F12 86.7(12) . .
F10 P3 F12 176.5(11) . .
F11 P3 F8 96.5(15) . .
F9 P3 F8 175.3(16) . .
F13 P3 F8 81.5(12) . .
F10 P3 F8 91.4(12) . .
F12 P3 F8 91.5(11) . .
F17 P4 F19 144.8(13) . .
F17 P4 F15 90.1(12) . .
F19 P4 F15 97.5(13) . .
F17 P4 F14 105.0(11) . .
F19 P4 F14 74.2(11) . .
F15 P4 F14 163.4(14) . .
F17 P4 F16 97.9(11) . .
F19 P4 F16 117.2(14) . .
F15 P4 F16 80.4(11) . .
F14 P4 F16 90.6(10) . .
F17 P4 F18 67.2(11) . .
F19 P4 F18 78.4(9) . .
F15 P4 F18 90.6(11) . .
F14 P4 F18 101.5(13) . .
F16 P4 F18 162.7(13) . .
F18 F14 P4 142.3(14) 4_666 .
F14 F18 P4 111.2(15) 4_666 .
F14 F18 F19 78.4(14) 4_666 .
P4 F18 F19 49.3(6) . .
P4 F19 F18 52.3(7) . .
C49 O1 C52 107.8(8) . .
O1 C49 C50 107.6(11) . .
C51 C50 C49 107.0(11) . .
C50 C51 C52 104.6(11) . .
O1 C52 C51 107.1(10) . .

loop_
_geom_bond_atom_site_label_1
_geom_bond_atom_site_label_2
_geom_bond_distance
_geom_bond_site_symmetry_2
Zn1 N2 2.060(5) .
Zn1 N5 2.078(6) 3_565
Zn1 N3 2.164(6) .
Zn1 N6 2.168(6) 3_565
Zn1 N4 2.187(6) 3_565
Zn1 N1 2.196(6) .
N1 C1 1.339(9) .
N1 C5 1.354(8) .
N2 C6 1.332(8) .
N2 C10 1.336(8) .
N3 C15 1.335(9) .
N3 C11 1.362(8) .
N4 C41 1.296(10) .
N4 C37 1.349(9) .
N4 Zn1 2.187(6) 2_665
N5 C43 1.336(9) .
N5 C36 1.369(9) .
N5 Zn1 2.078(6) 2_665
N6 C48 1.329(8) .
N6 C44 1.355(8) .
N6 Zn1 2.168(6) 2_665
C1 C2 1.345(11) .
C2 C3 1.373(11) .
C3 C4 1.398(10) .
C4 C5 1.386(10) .
C5 C6 1.496(9) .
C6 C7 1.386(8) .
C7 C8 1.389(9) .
C8 C9 1.399(9) .
C8 C16 1.489(8) .
C9 C10 1.395(9) .
C10 C11 1.483(9) .
C11 C12 1.358(10) .
C12 C13 1.401(10) .
C13 C14 1.392(11) .
C14 C15 1.365(11) .
C16 C17 1.372(8) .
C16 C21 1.398(8) .
C17 C18 1.376(9) .
C18 C19 1.378(9) .
C19 C20 1.385(9) .
C20 C21 1.399(8) .
C21 C22 1.491(8) .
C22 C27 1.367(9) .
C22 C23 1.385(9) .
C23 C24 1.394(9) .
C24 C25 1.382(9) .
C25 C26 1.378(9) .
C25 C28 1.483(9) .
C26 C27 1.383(9) .
C28 C29 1.266(10) .
C28 C33 1.467(17) .
C28 C33' 1.477(19) .
C29 C30 1.400(11) .
C30 C31 1.219(10) .
C31 C32 1.375(15) .
C31 C34 1.480(11) .
C31 C32' 1.532(19) .
C32 C33 1.401(18) .
C32' C33' 1.41(2) .
C34 C35 1.379(11) .
C34 C42 1.405(11) .
C35 C36 1.408(10) .
C36 C37 1.476(10) .
C37 C38 1.359(10) .
C38 C39 1.365(11) .
C39 C40 1.384(11) .
C40 C41 1.367(11) .
C42 C43 1.374(10) .
C43 C44 1.450(10) .
C44 C45 1.351(10) .
C45 C46 1.378(11) .
C46 C47 1.415(11) .
C47 C48 1.381(10) .
P1 F4 1.530(6) .
P1 F5 1.558(5) .
P1 F2 1.571(5) .
P1 F6 1.572(6) .
P1 F3 1.573(5) .
P1 F1 1.577(5) .
P2 F7 1.572(8) .
P2 F7 1.572(8) 6
P2 F7 1.572(8) 3
P2 F7 1.572(8) 4
P2 F7 1.572(8) 5
P2 F7 1.572(8) 2
P3 F11 1.446(14) .
P3 F9 1.488(15) .
P3 F13 1.525(15) .
P3 F10 1.544(14) .
P3 F12 1.544(14) .
P3 F8 1.574(15) .
P4 F17 1.418(13) .
P4 F19 1.541(15) .
P4 F15 1.512(15) .
P4 F14 1.548(14) .
P4 F16 1.562(15) .
P4 F18 1.609(15) .
F14 F18 1.59(3) 4_666
F18 F14 1.59(3) 4_666
F18 F19 1.991(18) .
O1 C49 1.343(13) .
O1 C52 1.383(11) .
C49 C50 1.450(14) .
C50 C51 1.410(14) .
C51 C52 1.450(14) .
